data_7126508
loop_
_publ_author_name
'Li, Zi-Jian'
'Ju, Yu'
'Yu, Bowen'
'Wu, Xiaoling'
'Lu, Huangjie'
'Li, Yongxin'
'Zhou, Jing'
'Guo, Xiaofeng'
'Zhang, Zhi-Hui'
'Lin, Jian'
'Wang, Jian-Qiang'
'Wang, Shuao'

_publ_section_title
;
 Modulated synthesis and isoreticular expansion of Th-MOFs with record
 high pore volume and surface area for iodine adsorption.
;
_journal_issue 49
_journal_name_full 'Chemical communications (Cambridge, England)'
_journal_page_first 6715
_journal_page_last 6718
_journal_paper_doi 10.1039/d0cc02841j
_journal_volume 56
_journal_year 2020
_chemical_formula_moiety '4(C12 H6 O19 Th3), 18(O)'
_chemical_formula_sum 'C48 H24 O94 Th12'
_chemical_formula_weight 4889.15
_space_group_crystal_system cubic
_space_group_IT_number 225
_space_group_name_Hall '-F 4 2 3'
_space_group_name_H-M_alt 'F m -3 m'
_atom_sites_solution_hydrogens geom
_atom_sites_solution_primary dual
_audit_creation_date 2020-02-01
_audit_creation_method
;
Olex2 1.2
(compiled 2018.05.29 svn.r3508 for OlexSys, GUI svn.r5506)
;
_audit_update_record
;
2020-02-10 deposited with the CCDC.	2020-05-11 downloaded from the CCDC.
;
_cell_angle_alpha 90
_cell_angle_beta 90
_cell_angle_gamma 90
_cell_formula_units_Z 2
_cell_length_a 19.0604(13)
_cell_length_b 19.0604(13)
_cell_length_c 19.0604(13)
_cell_measurement_reflns_used 1781
_cell_measurement_temperature 120.0
_cell_measurement_theta_max 27.466
_cell_measurement_theta_min 3.023
_cell_volume 6924.6(8)
_computing_cell_refinement 'SAINT V8.38A (?, 2016)'
_computing_data_reduction 'SAINT V8.38A (?, 2016)'
_computing_molecular_graphics 'Olex2 (Dolomanov et al., 2009)'
_computing_publication_material 'Olex2 (Dolomanov et al., 2009)'
_computing_structure_refinement 'ShelXL (Sheldrick, 2015)'
_computing_structure_solution 'XT (Sheldrick, 2015)'
_diffrn_ambient_temperature 120.0
_diffrn_measured_fraction_theta_full 0.992
_diffrn_measured_fraction_theta_max 0.994
_diffrn_measurement_device_type 'Bruker D8-Venture'
_diffrn_measurement_method '\f and \w scans'
_diffrn_radiation_type MoK\a
_diffrn_radiation_wavelength 0.71073
_diffrn_reflns_av_R_equivalents 0.0676
_diffrn_reflns_av_unetI/netI 0.0259
_diffrn_reflns_Laue_measured_fraction_full 0.992
_diffrn_reflns_Laue_measured_fraction_max 0.994
_diffrn_reflns_limit_h_max 23
_diffrn_reflns_limit_h_min -21
_diffrn_reflns_limit_k_max 19
_diffrn_reflns_limit_k_min -24
_diffrn_reflns_limit_l_max 16
_diffrn_reflns_limit_l_min -24
_diffrn_reflns_number 6114
_diffrn_reflns_point_group_measured_fraction_full 0.992
_diffrn_reflns_point_group_measured_fraction_max 0.994
_diffrn_reflns_theta_full 25.242
_diffrn_reflns_theta_max 27.467
_diffrn_reflns_theta_min 3.545
_diffrn_standards_number 0
_exptl_absorpt_coefficient_mu 12.928
_exptl_absorpt_correction_T_max 0.7456
_exptl_absorpt_correction_T_min 0.6266
_exptl_absorpt_correction_type multi-scan
_exptl_absorpt_process_details
'SADABS-2016/2 (Bruker,2016/2) was used for absorption correction. wR2(int) was 0.0945 before and 0.0636 after correction. The Ratio of minimum to maximum transmission is 0.8404. The \l/2 correction factor is Not present.'
_exptl_crystal_colour colourless
_exptl_crystal_colour_primary colourless
_exptl_crystal_density_diffrn 2.345
_exptl_crystal_description octahedral
_exptl_crystal_F_000 4288
_exptl_crystal_size_max 0.08
_exptl_crystal_size_mid 0.08
_exptl_crystal_size_min 0.08
_refine_diff_density_max 6.835
_refine_diff_density_min -4.169
_refine_diff_density_rms 0.354
_refine_ls_extinction_coef 0.00036(9)
_refine_ls_extinction_expression Fc^*^=kFc[1+0.001xFc^2^\l^3^/sin(2\q)]^-1/4^
_refine_ls_extinction_method 'SHELXL-2014/7 (Sheldrick 2014'
_refine_ls_goodness_of_fit_ref 1.097
_refine_ls_hydrogen_treatment constr
_refine_ls_matrix_type full
_refine_ls_number_parameters 86
_refine_ls_number_reflns 459
_refine_ls_number_restraints 179
_refine_ls_restrained_S_all 0.933
_refine_ls_R_factor_all 0.1043
_refine_ls_R_factor_gt 0.0840
_refine_ls_shift/su_max 0.000
_refine_ls_shift/su_mean 0.000
_refine_ls_structure_factor_coef Fsqd
_refine_ls_weighting_details 'w=1/[\s^2^(Fo^2^)+(0.0907P)^2^+1932.8436P] where P=(Fo^2^+2Fc^2^)/3'
_refine_ls_weighting_scheme calc
_refine_ls_wR_factor_gt 0.2041
_refine_ls_wR_factor_ref 0.2303
_reflns_Friedel_coverage 0.000
_reflns_number_gt 371
_reflns_number_total 459
_reflns_threshold_expression 'I > 2\s(I)'
_cod_data_source_file d0cc02841j2.cif
_cod_data_source_block Th-SINAP-9
_cod_depositor_comments 'Adding full bibliography for 7126502--7126508.cif.'
_cod_original_cell_volume 6924.6(14)
_cod_database_code 7126508
_shelx_shelxl_version_number 2014/7
_shelx_space_group_comment
;
The symmetry employed for this shelxl refinement is uniquely defined
by the following loop, which should always be used as a source of
symmetry information in preference to the above space-group names.
They are only intended as comments.
;
_olex2_refinement_description
;
1. Fixed Uiso
 At 1.2 times of:
  All C(H) groups
2. Restrained distances
 C1-O2 = C1-O1 = C4-O3 = C4-O4
 1.2 with sigma of 0.01
 C1-C2 = C3-C4
 1.54 with sigma of 0.02
 C2-C3
 1.33 with sigma of 0.02
 C2-O2 \\sim C2-O1 \\sim C3-O3 \\sim C3-O4
 with sigma of 0.01
 O1-Th1 \\sim O3-Th1_$1
 with sigma of 0.01
 C1-Th1 \\sim C4-Th1_$1
 with sigma of 0.01
3. Restrained planarity
 C1, C2, C3, C4, O1, O2, O3, O4, Th1, Th1_$2, Th1_$1
 with sigma of 0.01
4. Uiso/Uaniso restraints and constraints
All non-hydrogen atoms have similar U: within 2A with sigma of 0.01 and sigma
for terminal atoms of 0.02
Uanis(C1) \\sim Ueq, Uanis(C2) \\sim Ueq, Uanis(C3) \\sim Ueq, Uanis(C4) \\sim
Ueq, Uanis(O1) \\sim Ueq, Uanis(O2) \\sim Ueq, Uanis(O3) \\sim Ueq, Uanis(O4)
\\sim Ueq: with sigma of 0.02 and sigma for terminal atoms of 0.04
5. Rigid body (RIGU) restrains
 All non-hydrogen atoms
 with sigma for 1-2 distances of 0.01 and sigma for 1-3 distances of 0.01
6. Others
 Fixed Sof: C1(0.125) C2(0.125) H2(0.125) C3(0.125) H3(0.125) C4(0.125)
 O1(0.125) O2(0.125) O3(0.125) O4(0.125)
7.a Aromatic/amide H refined with riding coordinates:
 C2(H2), C3(H3)
;
_olex2_submission_special_instructions 'No special instructions were received'

loop_
_space_group_symop_operation_xyz
'x, y, z'
'-x, -y, z'
'-x, y, -z'
'x, -y, -z'
'z, x, y'
'z, -x, -y'
'-z, -x, y'
'-z, x, -y'
'y, z, x'
'-y, z, -x'
'y, -z, -x'
'-y, -z, x'
'y, x, -z'
'-y, -x, -z'
'y, -x, z'
'-y, x, z'
'x, z, -y'
'-x, z, y'
'-x, -z, -y'
'x, -z, y'
'z, y, -x'
'z, -y, x'
'-z, y, x'
'-z, -y, -x'
'x, y+1/2, z+1/2'
'-x, -y+1/2, z+1/2'
'-x, y+1/2, -z+1/2'
'x, -y+1/2, -z+1/2'
'z, x+1/2, y+1/2'
'z, -x+1/2, -y+1/2'
'-z, -x+1/2, y+1/2'
'-z, x+1/2, -y+1/2'
'y, z+1/2, x+1/2'
'-y, z+1/2, -x+1/2'
'y, -z+1/2, -x+1/2'
'-y, -z+1/2, x+1/2'
'y, x+1/2, -z+1/2'
'-y, -x+1/2, -z+1/2'
'y, -x+1/2, z+1/2'
'-y, x+1/2, z+1/2'
'x, z+1/2, -y+1/2'
'-x, z+1/2, y+1/2'
'-x, -z+1/2, -y+1/2'
'x, -z+1/2, y+1/2'
'z, y+1/2, -x+1/2'
'z, -y+1/2, x+1/2'
'-z, y+1/2, x+1/2'
'-z, -y+1/2, -x+1/2'
'x+1/2, y, z+1/2'
'-x+1/2, -y, z+1/2'
'-x+1/2, y, -z+1/2'
'x+1/2, -y, -z+1/2'
'z+1/2, x, y+1/2'
'z+1/2, -x, -y+1/2'
'-z+1/2, -x, y+1/2'
'-z+1/2, x, -y+1/2'
'y+1/2, z, x+1/2'
'-y+1/2, z, -x+1/2'
'y+1/2, -z, -x+1/2'
'-y+1/2, -z, x+1/2'
'y+1/2, x, -z+1/2'
'-y+1/2, -x, -z+1/2'
'y+1/2, -x, z+1/2'
'-y+1/2, x, z+1/2'
'x+1/2, z, -y+1/2'
'-x+1/2, z, y+1/2'
'-x+1/2, -z, -y+1/2'
'x+1/2, -z, y+1/2'
'z+1/2, y, -x+1/2'
'z+1/2, -y, x+1/2'
'-z+1/2, y, x+1/2'
'-z+1/2, -y, -x+1/2'
'x+1/2, y+1/2, z'
'-x+1/2, -y+1/2, z'
'-x+1/2, y+1/2, -z'
'x+1/2, -y+1/2, -z'
'z+1/2, x+1/2, y'
'z+1/2, -x+1/2, -y'
'-z+1/2, -x+1/2, y'
'-z+1/2, x+1/2, -y'
'y+1/2, z+1/2, x'
'-y+1/2, z+1/2, -x'
'y+1/2, -z+1/2, -x'
'-y+1/2, -z+1/2, x'
'y+1/2, x+1/2, -z'
'-y+1/2, -x+1/2, -z'
'y+1/2, -x+1/2, z'
'-y+1/2, x+1/2, z'
'x+1/2, z+1/2, -y'
'-x+1/2, z+1/2, y'
'-x+1/2, -z+1/2, -y'
'x+1/2, -z+1/2, y'
'z+1/2, y+1/2, -x'
'z+1/2, -y+1/2, x'
'-z+1/2, y+1/2, x'
'-z+1/2, -y+1/2, -x'
'-x, -y, -z'
'x, y, -z'
'x, -y, z'
'-x, y, z'
'-z, -x, -y'
'-z, x, y'
'z, x, -y'
'z, -x, y'
'-y, -z, -x'
'y, -z, x'
'-y, z, x'
'y, z, -x'
'-y, -x, z'
'y, x, z'
'-y, x, -z'
'y, -x, -z'
'-x, -z, y'
'x, -z, -y'
'x, z, y'
'-x, z, -y'
'-z, -y, x'
'-z, y, -x'
'z, -y, -x'
'z, y, x'
'-x, -y+1/2, -z+1/2'
'x, y+1/2, -z+1/2'
'x, -y+1/2, z+1/2'
'-x, y+1/2, z+1/2'
'-z, -x+1/2, -y+1/2'
'-z, x+1/2, y+1/2'
'z, x+1/2, -y+1/2'
'z, -x+1/2, y+1/2'
'-y, -z+1/2, -x+1/2'
'y, -z+1/2, x+1/2'
'-y, z+1/2, x+1/2'
'y, z+1/2, -x+1/2'
'-y, -x+1/2, z+1/2'
'y, x+1/2, z+1/2'
'-y, x+1/2, -z+1/2'
'y, -x+1/2, -z+1/2'
'-x, -z+1/2, y+1/2'
'x, -z+1/2, -y+1/2'
'x, z+1/2, y+1/2'
'-x, z+1/2, -y+1/2'
'-z, -y+1/2, x+1/2'
'-z, y+1/2, -x+1/2'
'z, -y+1/2, -x+1/2'
'z, y+1/2, x+1/2'
'-x+1/2, -y, -z+1/2'
'x+1/2, y, -z+1/2'
'x+1/2, -y, z+1/2'
'-x+1/2, y, z+1/2'
'-z+1/2, -x, -y+1/2'
'-z+1/2, x, y+1/2'
'z+1/2, x, -y+1/2'
'z+1/2, -x, y+1/2'
'-y+1/2, -z, -x+1/2'
'y+1/2, -z, x+1/2'
'-y+1/2, z, x+1/2'
'y+1/2, z, -x+1/2'
'-y+1/2, -x, z+1/2'
'y+1/2, x, z+1/2'
'-y+1/2, x, -z+1/2'
'y+1/2, -x, -z+1/2'
'-x+1/2, -z, y+1/2'
'x+1/2, -z, -y+1/2'
'x+1/2, z, y+1/2'
'-x+1/2, z, -y+1/2'
'-z+1/2, -y, x+1/2'
'-z+1/2, y, -x+1/2'
'z+1/2, -y, -x+1/2'
'z+1/2, y, x+1/2'
'-x+1/2, -y+1/2, -z'
'x+1/2, y+1/2, -z'
'x+1/2, -y+1/2, z'
'-x+1/2, y+1/2, z'
'-z+1/2, -x+1/2, -y'
'-z+1/2, x+1/2, y'
'z+1/2, x+1/2, -y'
'z+1/2, -x+1/2, y'
'-y+1/2, -z+1/2, -x'
'y+1/2, -z+1/2, x'
'-y+1/2, z+1/2, x'
'y+1/2, z+1/2, -x'
'-y+1/2, -x+1/2, z'
'y+1/2, x+1/2, z'
'-y+1/2, x+1/2, -z'
'y+1/2, -x+1/2, -z'
'-x+1/2, -z+1/2, y'
'x+1/2, -z+1/2, -y'
'x+1/2, z+1/2, y'
'-x+1/2, z+1/2, -y'
'-z+1/2, -y+1/2, x'
'-z+1/2, y+1/2, -x'
'z+1/2, -y+1/2, -x'
'z+1/2, y+1/2, x'

loop_
_atom_site_label
_atom_site_type_symbol
_atom_site_fract_x
_atom_site_fract_y
_atom_site_fract_z
_atom_site_U_iso_or_equiv
_atom_site_adp_type
_atom_site_occupancy
_atom_site_site_symmetry_order
_atom_site_calc_flag
_atom_site_refinement_flags_posn
_atom_site_refinement_flags_adp
_atom_site_refinement_flags_occupancy
_atom_site_disorder_assembly
_atom_site_disorder_group
C1 C 0.837(2) 0.696(5) 0.5000(2) 0.082(9) Uani 0.125 1 d DS TU P A -1
C2 C 0.786(3) 0.758(7) 0.5000(3) 0.080(9) Uani 0.125 1 d DS TU P A -1
H2 H 0.8036 0.8046 0.5000 0.096 Uiso 0.125 1 calc RS T P A -1
C3 C 0.717(3) 0.747(7) 0.5000(2) 0.078(9) Uani 0.125 1 d DS TU P A -1
H3 H 0.6996 0.7004 0.5000 0.093 Uiso 0.125 1 calc RS T P A -1
C4 C 0.6639(19) 0.808(5) 0.5000(4) 0.076(10) Uani 0.125 1 d DS TU P A -1
O1 O 0.898(2) 0.710(4) 0.5000(4) 0.083(10) Uani 0.125 1 d DS TU P A -1
O2 O 0.811(4) 0.638(6) 0.5000(4) 0.086(13) Uani 0.125 1 d DS TU P A -1
O3 O 0.603(2) 0.792(3) 0.5000(4) 0.066(12) Uani 0.125 1 d DS TU P A -1
O4 O 0.689(3) 0.866(5) 0.5000(5) 0.079(13) Uani 0.125 1 d DS TU P A -1
Th1 Th 1.0000 0.64598(9) 0.5000 0.0622(11) Uani 1 8 d DS TU P . .
O5 O 0.9304(15) 0.5696(15) 0.5696(15) 0.090(13) Uani 1 6 d S TU P A .
O8 O 1.0000 1.0000 0.5000 0.025(13) Uiso 1 48 d S TU P . .
O6 O 1.0000 0.788(3) 0.5000 0.17(2) Uani 1 8 d S TU P A .
O7 O 0.836(4) 0.664(4) 0.664(4) 0.24(5) Uiso 1 6 d S TU P . .

loop_
_atom_site_aniso_label
_atom_site_aniso_U_11
_atom_site_aniso_U_22
_atom_site_aniso_U_33
_atom_site_aniso_U_23
_atom_site_aniso_U_13
_atom_site_aniso_U_12
C1 0.076(12) 0.072(13) 0.098(13) 0.001(11) 0.000(11) 0.011(10)
C2 0.073(12) 0.071(13) 0.096(13) 0.001(11) 0.000(11) 0.012(10)
C3 0.069(12) 0.068(13) 0.096(13) 0.001(12) 0.000(11) 0.014(10)
C4 0.066(13) 0.065(14) 0.098(14) 0.001(13) 0.000(12) 0.015(11)
O1 0.079(13) 0.071(14) 0.098(15) 0.002(13) 0.000(12) 0.013(11)
O2 0.07(2) 0.074(18) 0.11(2) 0.001(17) 0.00(2) 0.009(15)
O3 0.053(16) 0.039(18) 0.11(2) 0.00(2) 0.000(17) 0.033(14)
O4 0.06(2) 0.067(18) 0.11(2) 0.000(17) 0.00(2) 0.014(15)
Th1 0.0839(14) 0.0187(11) 0.0839(14) 0.000 0.000 0.000
O5 0.090(13) 0.090(13) 0.090(13) 0.040(15) -0.040(15) -0.040(15)
O6 0.23(4) 0.06(2) 0.23(4) 0.000 0.000 0.000

loop_
_atom_type_symbol
_atom_type_description
_atom_type_scat_dispersion_real
_atom_type_scat_dispersion_imag
_atom_type_scat_source
C C 0.0033 0.0016 'International Tables Vol C Tables 4.2.6.8 and 6.1.1.4'
H H 0.0000 0.0000 'International Tables Vol C Tables 4.2.6.8 and 6.1.1.4'
O O 0.0106 0.0060 'International Tables Vol C Tables 4.2.6.8 and 6.1.1.4'
Th Th -7.2400 8.8979 'International Tables Vol C Tables 4.2.6.8 and 6.1.1.4'

loop_
_geom_angle_atom_site_label_1
_geom_angle_atom_site_label_2
_geom_angle_atom_site_label_3
_geom_angle
_geom_angle_site_symmetry_1
_geom_angle_site_symmetry_3
_geom_angle_publ_flag
O1 C1 C2 116(3) . . ?
O1 C1 O2 129(5) . . ?
O2 C1 C2 116(3) . . ?
C1 C2 H2 119.8 . . ?
C3 C2 C1 120(5) . . ?
C3 C2 H2 119.8 . . ?
C2 C3 H3 119.1 . . ?
C2 C3 C4 122(5) . . ?
C4 C3 H3 119.1 . . ?
O3 C4 C3 116(3) . . ?
O3 C4 O4 129(5) . . ?
O4 C4 C3 116(3) . . ?
C1 O1 Th1 134(4) . . ?
O1 Th1 Th1 112.3(14) . 77_545 ?
O1 Th1 Th1 112.3(14) . 173_666 ?
O1 Th1 Th1 77(2) . 58_656 ?
O1 Th1 Th1 167(2) . 57_554 ?
O1 Th1 O5 82(2) . 98_556 ?
O1 Th1 O5 143.2(8) . 3_756 ?
O1 Th1 O5 82(2) . . ?
O1 Th1 O5 143.2(8) . 100_755 ?
O1 Th1 O6 58(2) . . ?
Th1 Th1 Th1 90.0 173_666 77_545 ?
Th1 Th1 Th1 90.000(1) 58_656 57_554 ?
Th1 Th1 Th1 60.0 77_545 57_554 ?
Th1 Th1 Th1 60.0 58_656 77_545 ?
Th1 Th1 Th1 60.0 58_656 173_666 ?
Th1 Th1 Th1 60.0 173_666 57_554 ?
O5 Th1 Th1 87.8(10) 3_756 77_545 ?
O5 Th1 Th1 34.0(5) 98_556 58_656 ?
O5 Th1 Th1 87.8(10) 3_756 58_656 ?
O5 Th1 Th1 34.0(5) 100_755 77_545 ?
O5 Th1 Th1 87.8(10) 100_755 173_666 ?
O5 Th1 Th1 34.0(5) 98_556 173_666 ?
O5 Th1 Th1 87.8(10) 98_556 57_554 ?
O5 Th1 Th1 87.8(10) . 173_666 ?
O5 Th1 Th1 34.0(5) 100_755 57_554 ?
O5 Th1 Th1 87.8(10) . 57_554 ?
O5 Th1 Th1 34.0(5) 3_756 173_666 ?
O5 Th1 Th1 34.0(5) . 77_545 ?
O5 Th1 Th1 87.8(10) 100_755 58_656 ?
O5 Th1 Th1 34.0(5) 3_756 57_554 ?
O5 Th1 Th1 87.8(10) 98_556 77_545 ?
O5 Th1 Th1 34.0(5) . 58_656 ?
O5 Th1 O5 67.9(12) . 100_755 ?
O5 Th1 O5 104(2) . 3_756 ?
O5 Th1 O5 104(2) 98_556 100_755 ?
O5 Th1 O5 67.9(12) . 98_556 ?
O5 Th1 O5 67.9(12) 98_556 3_756 ?
O5 Th1 O5 67.9(12) 3_756 100_755 ?
O5 Th1 O6 127.8(11) 100_755 . ?
O5 Th1 O6 127.8(11) 3_756 . ?
O5 Th1 O6 127.8(11) 98_556 . ?
O5 Th1 O6 127.8(11) . . ?
O6 Th1 Th1 135.000(5) . 57_554 ?
O6 Th1 Th1 135.0 . 77_545 ?
O6 Th1 Th1 135.0 . 173_666 ?
O6 Th1 Th1 135.000(5) . 58_656 ?
Th1 O5 Th1 111.9(10) 58_656 . ?
Th1 O5 Th1 111.9(10) . 77_545 ?
Th1 O5 Th1 111.9(10) 58_656 77_545 ?

loop_
_geom_bond_atom_site_label_1
_geom_bond_atom_site_label_2
_geom_bond_distance
_geom_bond_site_symmetry_2
_geom_bond_publ_flag
C1 C2 1.54(2) . ?
C1 O1 1.201(11) . ?
C1 O2 1.201(11) . ?
C2 H2 0.9500 . ?
C2 C3 1.33(2) . ?
C3 H3 0.9500 . ?
C3 C4 1.54(2) . ?
C4 O3 1.200(11) . ?
C4 O4 1.201(11) . ?
O1 Th1 2.29(2) . ?
Th1 Th1 3.935(2) 173_666 ?
Th1 Th1 3.935(2) 57_554 ?
Th1 Th1 3.935(2) 58_656 ?
Th1 Th1 3.935(2) 77_545 ?
Th1 O5 2.374(14) 3_756 ?
Th1 O5 2.374(14) 98_556 ?
Th1 O5 2.374(14) . ?
Th1 O5 2.374(14) 100_755 ?
Th1 O6 2.70(6) . ?
O5 Th1 2.374(14) 58_656 ?
O5 Th1 2.374(14) 77_545 ?
